data_7230991
loop_
_publ_author_name
'Pinter, Emily N.'
'Cantrell, Lee S.'
'Day, Graeme M.'
'Wheeler, Kraig A.'

_publ_section_title
;
 Pasteur's tartaramide/malamide quasiracemates: new entries and departures
 from near inversion symmetry
;
_journal_issue 30
_journal_name_full CrystEngComm
_journal_page_first 4213
_journal_paper_doi 10.1039/C8CE00791H
_journal_volume 20
_journal_year 2018
_chemical_formula_moiety 'C4 H8 N2 O3'
_chemical_formula_sum 'C4 H8 N2 O3'
_chemical_formula_weight 132.12
_space_group_crystal_system monoclinic
_space_group_IT_number 14
_space_group_name_Hall '-P 2ybc'
_space_group_name_H-M_alt 'P 1 21/c 1'
_symmetry_space_group_name_Hall '-P 2ybc'
_symmetry_space_group_name_H-M 'P 1 21/c 1'
_atom_sites_solution_hydrogens mixed
_audit_creation_method SHELXL-2014/7
_audit_update_record
;
2018-03-24 deposited with the CCDC.
2018-06-18 downloaded from the CCDC.
;
_cell_angle_alpha 90
_cell_angle_beta 101.659(1)
_cell_angle_gamma 90
_cell_formula_units_Z 4
_cell_length_a 9.4044(2)
_cell_length_b 8.2033(2)
_cell_length_c 7.7750(2)
_cell_measurement_reflns_used 6297
_cell_measurement_temperature 100(2)
_cell_measurement_theta_max 68.30
_cell_measurement_theta_min 4.80
_cell_volume 587.44(2)
_computing_cell_refinement APEX2
_computing_data_collection 'APEX2 (Bruker, 2013)'
_computing_data_reduction
;
SADABS (Bruker, 2013) and XPREP (Bruker, 2013)
;
_computing_molecular_graphics 'XSEED (Barbour, 2001)'
_computing_publication_material 'XSEED (Barbour, 2001)'
_computing_structure_refinement 'SHELXL-2014/7 (Sheldrick, 2014)'
_computing_structure_solution 'SHELXS-2014/7 (Sheldrick, 2014)'
_diffrn_ambient_temperature 100(2)
_diffrn_detector_area_resol_mean 8.33
_diffrn_measured_fraction_theta_full 0.997
_diffrn_measured_fraction_theta_max 0.997
_diffrn_measurement_device_type 'Bruker APEXII CCD'
_diffrn_measurement_method 'phi and omega scans'
_diffrn_radiation_type CuK\a
_diffrn_radiation_wavelength 1.54178
_diffrn_reflns_av_R_equivalents 0.0227
_diffrn_reflns_av_unetI/netI 0.0125
_diffrn_reflns_Laue_measured_fraction_full 0.997
_diffrn_reflns_Laue_measured_fraction_max 0.997
_diffrn_reflns_limit_h_max 11
_diffrn_reflns_limit_h_min -11
_diffrn_reflns_limit_k_max 9
_diffrn_reflns_limit_k_min -9
_diffrn_reflns_limit_l_max 9
_diffrn_reflns_limit_l_min -9
_diffrn_reflns_number 8515
_diffrn_reflns_point_group_measured_fraction_full 0.997
_diffrn_reflns_point_group_measured_fraction_max 0.997
_diffrn_reflns_theta_full 67.679
_diffrn_reflns_theta_max 68.209
_diffrn_reflns_theta_min 4.801
_diffrn_source 'fine-focus sealed tube'
_exptl_absorpt_coefficient_mu 1.105
_exptl_absorpt_correction_T_max 0.753
_exptl_absorpt_correction_T_min 0.677
_exptl_absorpt_correction_type multi-scan
_exptl_absorpt_process_details 'SADABS-2014/7, Bruker AXS'
_exptl_crystal_colour colourless
_exptl_crystal_density_diffrn 1.494
_exptl_crystal_description block
_exptl_crystal_F_000 280
_exptl_crystal_size_max 0.274
_exptl_crystal_size_mid 0.265
_exptl_crystal_size_min 0.136
_refine_diff_density_max 0.457
_refine_diff_density_min -0.251
_refine_diff_density_rms 0.070
_refine_ls_extinction_method none
_refine_ls_goodness_of_fit_ref 1.009
_refine_ls_hydrogen_treatment mixed
_refine_ls_matrix_type full
_refine_ls_number_parameters 97
_refine_ls_number_reflns 1067
_refine_ls_number_restraints 5
_refine_ls_restrained_S_all 1.008
_refine_ls_R_factor_all 0.0332
_refine_ls_R_factor_gt 0.0329
_refine_ls_shift/su_max 0.000
_refine_ls_shift/su_mean 0.000
_refine_ls_structure_factor_coef Fsqd
_refine_ls_weighting_details 'w=1/[\s^2^(Fo^2^)+(0.0555P)^2^+0.3136P] where P=(Fo^2^+2Fc^2^)/3'
_refine_ls_weighting_scheme calc
_refine_ls_wR_factor_gt 0.0882
_refine_ls_wR_factor_ref 0.0885
_reflns_Friedel_coverage 0.000
_reflns_number_gt 1049
_reflns_number_total 1067
_reflns_threshold_expression 'I > 2\s(I)'
_cod_data_source_file c8ce00791h2.cif
_cod_data_source_block 16kaw53
_cod_depositor_comments 'Adding full bibliography for 7230989--7230996.cif.'
_cod_database_code 7230991
_shelx_shelxl_version_number 2014/7
_shelx_space_group_comment
;
The symmetry employed for this shelxl refinement is uniquely defined
by the following loop, which should always be used as a source of
symmetry information in preference to the above space-group names.
They are only intended as comments.
;
_shelx_estimated_absorpt_t_min 0.739
_shelx_estimated_absorpt_t_max 0.860

loop_
_space_group_symop_operation_xyz
'x, y, z'
'-x, y+1/2, -z+1/2'
'-x, -y, -z'
'x, -y-1/2, z-1/2'

loop_
_atom_site_label
_atom_site_type_symbol
_atom_site_fract_x
_atom_site_fract_y
_atom_site_fract_z
_atom_site_U_iso_or_equiv
_atom_site_adp_type
_atom_site_occupancy
_atom_site_site_symmetry_order
_atom_site_calc_flag
_atom_site_refinement_flags_posn
_atom_site_refinement_flags_adp
O1 O 0.66371(9) -0.29208(11) 0.23699(13) 0.0183(3) Uani 1 1 d . .
O2 O 0.70083(10) 0.13074(11) 0.34681(13) 0.0193(3) Uani 1 1 d D .
H5 H 0.7694(17) 0.178(2) 0.422(2) 0.023 Uiso 1 1 d D U
O3 O 0.92622(10) 0.24640(11) 0.07696(12) 0.0180(3) Uani 1 1 d . .
N1 N 0.50135(12) -0.10324(15) 0.28600(15) 0.0190(3) Uani 1 1 d D .
H4B H 0.4839(18) -0.0051(19) 0.305(2) 0.023 Uiso 1 1 d D U
H4A H 0.4348(17) -0.177(2) 0.270(2) 0.023 Uiso 1 1 d D U
N2 N 1.06052(11) 0.05181(14) 0.23664(14) 0.0152(3) Uani 1 1 d D .
H7B H 1.1396(16) 0.1124(18) 0.247(2) 0.018 Uiso 1 1 d D U
H7A H 1.0622(17) -0.0448(18) 0.279(2) 0.018 Uiso 1 1 d D U
C1 C 0.63283(13) -0.15025(15) 0.27170(16) 0.0148(3) Uani 1 1 d . .
C2 C 0.75229(13) -0.02117(15) 0.29730(16) 0.0145(3) Uani 1 1 d . .
H2 H 0.8345 -0.0583 0.3917 0.017 Uiso 1 1 calc R U
C3 C 0.80654(13) -0.00501(16) 0.12462(16) 0.0160(3) Uani 1 1 d . .
H3A H 0.8338 -0.1140 0.0871 0.019 Uiso 1 1 calc R U
H3B H 0.7272 0.0378 0.0321 0.019 Uiso 1 1 calc R U
C4 C 0.93644(13) 0.10789(15) 0.14456(16) 0.0142(3) Uani 1 1 d . .

loop_
_atom_site_aniso_label
_atom_site_aniso_U_11
_atom_site_aniso_U_22
_atom_site_aniso_U_33
_atom_site_aniso_U_23
_atom_site_aniso_U_13
_atom_site_aniso_U_12
O1 0.0144(5) 0.0115(5) 0.0289(5) -0.0008(4) 0.0041(4) 0.0002(3)
O2 0.0148(5) 0.0151(5) 0.0271(5) -0.0064(4) 0.0021(4) 0.0010(3)
O3 0.0194(5) 0.0119(5) 0.0212(5) 0.0015(3) 0.0007(4) -0.0013(3)
N1 0.0137(5) 0.0116(6) 0.0322(7) -0.0021(5) 0.0060(5) -0.0010(4)
N2 0.0147(5) 0.0115(5) 0.0192(5) 0.0017(4) 0.0027(4) -0.0026(4)
C1 0.0144(6) 0.0145(6) 0.0152(6) 0.0018(5) 0.0018(5) -0.0001(5)
C2 0.0125(6) 0.0126(6) 0.0178(6) -0.0011(5) 0.0018(5) 0.0013(5)
C3 0.0161(6) 0.0146(6) 0.0166(6) -0.0009(5) 0.0019(5) -0.0025(5)
C4 0.0168(6) 0.0122(6) 0.0140(6) -0.0021(5) 0.0043(5) -0.0009(5)

loop_
_atom_type_symbol
_atom_type_description
_atom_type_scat_dispersion_real
_atom_type_scat_dispersion_imag
_atom_type_scat_source
C C 0.0181 0.0091 'International Tables Vol C Tables 4.2.6.8 and 6.1.1.4'
H H 0.0000 0.0000 'International Tables Vol C Tables 4.2.6.8 and 6.1.1.4'
N N 0.0311 0.0180 'International Tables Vol C Tables 4.2.6.8 and 6.1.1.4'
O O 0.0492 0.0322 'International Tables Vol C Tables 4.2.6.8 and 6.1.1.4'

loop_
_geom_angle_atom_site_label_1
_geom_angle_atom_site_label_2
_geom_angle_atom_site_label_3
_geom_angle
C2 O2 H5 108.9(11)
C1 N1 H4B 120.9(12)
C1 N1 H4A 116.6(12)
H4B N1 H4A 122.4(16)
C4 N2 H7B 119.3(11)
C4 N2 H7A 118.4(11)
H7B N2 H7A 122.2(15)
O1 C1 N1 123.75(12)
O1 C1 C2 118.67(11)
N1 C1 C2 117.58(11)
O2 C2 C1 111.24(10)
O2 C2 C3 110.70(10)
C1 C2 C3 108.15(10)
O2 C2 H2 108.9
C1 C2 H2 108.9
C3 C2 H2 108.9
C4 C3 C2 111.51(10)
C4 C3 H3A 109.3
C2 C3 H3A 109.3
C4 C3 H3B 109.3
C2 C3 H3B 109.3
H3A C3 H3B 108.0
O3 C4 N2 121.97(12)
O3 C4 C3 121.44(11)
N2 C4 C3 116.59(11)

loop_
_geom_bond_atom_site_label_1
_geom_bond_atom_site_label_2
_geom_bond_distance
O1 C1 1.2420(16)
O2 C2 1.4179(15)
O2 H5 0.866(14)
O3 C4 1.2475(16)
N1 C1 1.3212(17)
N1 H4B 0.841(15)
N1 H4A 0.861(14)
N2 C4 1.3222(17)
N2 H7B 0.884(13)
N2 H7A 0.858(14)
C1 C2 1.5273(17)
C2 C3 1.5354(17)
C2 H2 1.0000
C3 C4 1.5158(17)
C3 H3A 0.9900
C3 H3B 0.9900

loop_
_geom_hbond_atom_site_label_D
_geom_hbond_atom_site_label_H
_geom_hbond_atom_site_label_A
_geom_hbond_distance_DH
_geom_hbond_distance_HA
_geom_hbond_distance_DA
_geom_hbond_angle_DHA
_geom_hbond_site_symmetry_A
N1 H4B O1 0.841(15) 2.215(15) 2.9740(15) 150.3(15) 2_655
N1 H4A O2 0.861(14) 2.115(15) 2.9411(15) 160.8(16) 2_645
N2 H7B O1 0.884(13) 1.990(14) 2.8623(14) 168.7(15) 2_755
N2 H7A O3 0.858(14) 2.036(14) 2.8844(14) 169.8(16) 2_745
O2 H5 O3 0.866(14) 1.817(15) 2.6791(13) 173.0(16) 4_566

loop_
_geom_torsion_atom_site_label_1
_geom_torsion_atom_site_label_2
_geom_torsion_atom_site_label_3
_geom_torsion_atom_site_label_4
_geom_torsion
O1 C1 C2 O2 -176.29(10)
N1 C1 C2 O2 4.48(16)
O1 C1 C2 C3 61.94(14)
N1 C1 C2 C3 -117.29(12)
O2 C2 C3 C4 63.95(13)
C1 C2 C3 C4 -173.94(10)
C2 C3 C4 O3 -107.97(13)
C2 C3 C4 N2 72.17(14)
